data_1529937
loop_
_publ_author_name
'Firor, R.L.'
'Seff, K.'

_publ_section_title
;
 Hydrolysis in zeolites. Five-coordinate aluminum(III). Investigations of
 two hydrated partially ion-exchanged zeolite A crystal structures, Ni(II)
 Na-A and Fe(II) Na-A
;
_journal_name_full 'Journal of Physical Chemistry'
_journal_page_first 1650
_journal_page_last 1655
_journal_volume 82
_journal_year 1978
_chemical_formula_sum 'Al12 H42 Na4 Ni3 O78 Si12'
_chemical_name_systematic 'Ni3 Na4 (Si12 Al12 O48) O9 (H2 O)21'
_space_group_IT_number 221
_symmetry_space_group_name_Hall '-P 4 2 3'
_symmetry_space_group_name_H-M 'P m -3 m'
_cell_angle_alpha 90
_cell_angle_beta 90
_cell_angle_gamma 90
_cell_formula_units_Z 1
_cell_length_a 12.263
_cell_length_b 12.263
_cell_length_c 12.263
_cell_volume 1844.124
_citation_journal_id_ASTM JPCHAX
_cod_data_source_file Firor_JPCHAX_1978_447.cif
_cod_data_source_block H42Al12Na4Ni3O78Si12
_cod_original_formula_sum 'H42 Al12 Na4 Ni3 O78 Si12'
_cod_database_code 1529937

loop_
_symmetry_equiv_pos_as_xyz
x,y,z
-y,x,z
-x,-y,z
y,-x,z
x,-y,-z
y,x,-z
-x,y,-z
-y,-x,-z
z,x,y
-x,z,y
-z,-x,y
x,-z,y
z,-x,-y
x,z,-y
-z,x,-y
-x,-z,-y
y,z,x
y,-z,-x
z,y,-x
-y,z,-x
-z,-y,-x
-y,-z,x
z,-y,x
-z,y,x
-x,-y,-z
y,-x,-z
x,y,-z
-y,x,-z
-x,y,z
-y,-x,z
x,-y,z
y,x,z
-z,-x,-y
x,-z,-y
z,x,-y
-x,z,-y
-z,x,y
-x,-z,y
z,-x,y
x,z,y
-y,-z,-x
-y,z,x
-z,-y,x
y,-z,x
z,y,x
y,z,-x
-z,y,-x
z,-y,-x

loop_
_atom_site_label
_atom_site_type_symbol
_atom_site_fract_x
_atom_site_fract_y
_atom_site_fract_z
_atom_site_occupancy
_atom_site_U_iso_or_equiv
Ni1 Ni+2 0.2615 0.2615 0.2615 0.375 0.0
O1 O-2 0 0.2193 0.5 1 0.0
O8 O-2 0.219 0.391 0.5 0.1667 0.0
Al1 Al+3 0 0.1837 0.3699 0.5 0.0
O6 O-2 0.33 0.33 0.33 0.5 0.0
Si1 Si+4 0 0.1837 0.3699 0.5 0.0
O5 O-2 0.263 0.263 0.448 0.375 0.0
Na1 Na+1 0.208 0.208 0.208 0.5 0.0
O3 O-2 0.1143 0.1143 0.3372 1 0.0
O2 O-2 0 0.2901 0.2901 1 0.0
O7 O-2 0.078 0.078 0.138 0.1667 0.0
O4 O-2 0.088 0.215 0.354 0.1875 0.0
